data_1508833
loop_
_publ_author_name
'El Aziz, Youssef'
'Bassindale, Alan R.'
'Taylor, Peter G.'
'Stephenson, Richard A.'
'Hursthouse, Michael B.'
'Harrington, Ross W.'
'Clegg, William'

_publ_section_title
;
 X-ray Crystal Structures, Packing Behavior, and Thermal Stability Studies
 of a Homologous Series ofn-Alkyl-Substituted Polyhedral Oligomeric
 Silsesquioxanes
;
_journal_issue 3
_journal_name_full Macromolecules
_journal_page_first 988
_journal_paper_doi 10.1021/ma302229v
_journal_volume 46
_journal_year 2013
_chemical_formula_moiety 'C56 H120 O12 Si8'
_chemical_formula_sum 'C56 H120 O12 Si8'
_chemical_formula_weight 1210.24
_chemical_name_systematic
; 
 ? 
;
_space_group_IT_number 2
_symmetry_cell_setting triclinic
_symmetry_space_group_name_Hall '-P 1'
_symmetry_space_group_name_H-M 'P -1'
_atom_sites_solution_hydrogens geom
_atom_sites_solution_primary direct
_atom_sites_solution_secondary difmap
_audit_creation_method SHELXL-97
_cell_angle_alpha 84.579(6)
_cell_angle_beta 87.068(7)
_cell_angle_gamma 89.294(8)
_cell_formula_units_Z 1
_cell_length_a 8.5414(10)
_cell_length_b 8.9275(12)
_cell_length_c 23.110(3)
_cell_measurement_reflns_used 74563
_cell_measurement_temperature 120(2)
_cell_measurement_theta_max 27.48
_cell_measurement_theta_min 2.91
_cell_volume 1752.0(4)
_computing_cell_refinement 'DENZO (Otwinowski & Minor, 1997) & COLLECT (Hooft, R.W.W., 1998)'
_computing_data_collection 'COLLECT (Hooft, R.W.W., 1998)'
_computing_data_reduction 'DENZO (Otwinowski & Minor, 1997) & COLLECT (Hooft, R.W.W., 1998)'
_computing_structure_refinement 'SHELXL-97 (Sheldrick, 1997)'
_computing_structure_solution 'SHELXS-97 (Sheldrick, 1990)'
_diffrn_ambient_temperature 120(2)
_diffrn_detector_area_resol_mean 9.091
_diffrn_measured_fraction_theta_full 0.994
_diffrn_measured_fraction_theta_max 0.994
_diffrn_measurement_device_type 'Bruker-Nonius Roper CCD'
_diffrn_measurement_method '\f & \w scans'
_diffrn_radiation_monochromator graphite
_diffrn_radiation_source 'Bruker-Nonius FR591 rotating anode'
_diffrn_radiation_type MoK\a
_diffrn_radiation_wavelength 0.71073
_diffrn_reflns_av_R_equivalents 0.2179
_diffrn_reflns_av_sigmaI/netI 0.2265
_diffrn_reflns_limit_h_max 10
_diffrn_reflns_limit_h_min -10
_diffrn_reflns_limit_k_max 10
_diffrn_reflns_limit_k_min -10
_diffrn_reflns_limit_l_max 27
_diffrn_reflns_limit_l_min -27
_diffrn_reflns_number 33815
_diffrn_reflns_theta_full 25.03
_diffrn_reflns_theta_max 25.03
_diffrn_reflns_theta_min 3.03
_exptl_absorpt_coefficient_mu 0.205
_exptl_absorpt_correction_T_max 0.996
_exptl_absorpt_correction_T_min 0.976
_exptl_absorpt_correction_type multi-scan
_exptl_absorpt_process_details 'SADABS 2007/2 (Sheldrick, G.M., 2007)'
_exptl_crystal_colour colourless
_exptl_crystal_density_diffrn 1.147
_exptl_crystal_density_method 'not measured'
_exptl_crystal_description Fragment
_exptl_crystal_F_000 664
_exptl_crystal_size_max 0.12
_exptl_crystal_size_mid 0.10
_exptl_crystal_size_min 0.02
_refine_diff_density_max 0.368
_refine_diff_density_min -0.407
_refine_diff_density_rms 0.078
_refine_ls_extinction_method none
_refine_ls_goodness_of_fit_ref 1.093
_refine_ls_hydrogen_treatment constr
_refine_ls_matrix_type full
_refine_ls_number_parameters 347
_refine_ls_number_reflns 6168
_refine_ls_number_restraints 0
_refine_ls_restrained_S_all 1.093
_refine_ls_R_factor_all 0.2561
_refine_ls_R_factor_gt 0.1423
_refine_ls_shift/su_max 0.000
_refine_ls_shift/su_mean 0.000
_refine_ls_structure_factor_coef Fsqd
_refine_ls_weighting_details 'calc w=1/[\s^2^(Fo^2^)+(0.0000P)^2^+5.9901P] where P=(Fo^2^+2Fc^2^)/3'
_refine_ls_weighting_scheme calc
_refine_ls_wR_factor_gt 0.1688
_refine_ls_wR_factor_ref 0.2052
_reflns_number_gt 3016
_reflns_number_total 6168
_reflns_threshold_expression I>2\s(I)
_cod_data_source_file ma302229v_si_001.cif
_cod_data_source_block 2008src0963_7
_cod_database_code 1508833

loop_
_symmetry_equiv_pos_as_xyz
'x, y, z'
'-x, -y, -z'

loop_
_atom_site_label
_atom_site_type_symbol
_atom_site_fract_x
_atom_site_fract_y
_atom_site_fract_z
_atom_site_U_iso_or_equiv
_atom_site_adp_type
_atom_site_occupancy
_atom_site_symmetry_multiplicity
_atom_site_calc_flag
_atom_site_refinement_flags
Si1 Si 0.2735(2) 0.4271(2) 0.44445(9) 0.0300(6) Uani 1 1 d .
Si2 Si 0.1669(2) 0.7561(2) 0.47251(9) 0.0316(6) Uani 1 1 d .
Si3 Si -0.1655(2) 0.6990(2) 0.43096(9) 0.0301(6) Uani 1 1 d .
Si4 Si -0.0585(2) 0.3701(2) 0.40271(9) 0.0298(6) Uani 1 1 d .
O1 O 0.2481(5) 0.6038(5) 0.45268(19) 0.0327(13) Uani 1 1 d .
O2 O -0.0008(5) 0.7771(5) 0.44313(19) 0.0335(13) Uani 1 1 d .
O3 O -0.1281(5) 0.5391(5) 0.40448(19) 0.0302(12) Uani 1 1 d .
O4 O 0.1315(5) 0.3739(5) 0.4073(2) 0.0344(13) Uani 1 1 d .
O5 O 0.2691(5) 0.3317(5) 0.50803(19) 0.0320(13) Uani 1 1 d .
O6 O 0.1353(5) 0.7364(5) 0.54295(19) 0.0304(12) Uani 1 1 d .
C1 C 0.4652(8) 0.4015(8) 0.4077(3) 0.034(2) Uani 1 1 d .
H1A H 0.5461 0.4409 0.4314 0.041 Uiso 1 1 calc R
H1B H 0.4850 0.2922 0.4068 0.041 Uiso 1 1 calc R
C2 C 0.4868(8) 0.4772(8) 0.3450(3) 0.0314(19) Uani 1 1 d .
H2A H 0.4280 0.5736 0.3425 0.038 Uiso 1 1 calc R
H2B H 0.5991 0.5007 0.3368 0.038 Uiso 1 1 calc R
C3 C 0.4327(9) 0.3832(8) 0.2982(3) 0.034(2) Uani 1 1 d .
H3A H 0.4955 0.2891 0.2991 0.041 Uiso 1 1 calc R
H3B H 0.3218 0.3552 0.3073 0.041 Uiso 1 1 calc R
C4 C 0.4474(9) 0.4626(8) 0.2378(3) 0.040(2) Uani 1 1 d .
H4A H 0.5560 0.4996 0.2305 0.048 Uiso 1 1 calc R
H4B H 0.3767 0.5515 0.2362 0.048 Uiso 1 1 calc R
C5 C 0.4092(10) 0.3676(9) 0.1893(3) 0.046(2) Uani 1 1 d .
H5A H 0.4826 0.2809 0.1897 0.055 Uiso 1 1 calc R
H5B H 0.3019 0.3275 0.1971 0.055 Uiso 1 1 calc R
C6 C 0.4190(12) 0.4523(10) 0.1294(3) 0.064(3) Uani 1 1 d .
H6A H 0.5258 0.4939 0.1218 0.076 Uiso 1 1 calc R
H6B H 0.3443 0.5379 0.1287 0.076 Uiso 1 1 calc R
C7 C 0.3833(11) 0.3557(10) 0.0806(3) 0.065(3) Uani 1 1 d .
H7A H 0.4570 0.2707 0.0808 0.097 Uiso 1 1 calc R
H7B H 0.3942 0.4166 0.0431 0.097 Uiso 1 1 calc R
H7C H 0.2759 0.3180 0.0867 0.097 Uiso 1 1 calc R
C11 C 0.2904(8) 0.9204(8) 0.4505(3) 0.037(2) Uani 1 1 d .
H11A H 0.2746 0.9935 0.4799 0.045 Uiso 1 1 calc R
H11B H 0.4016 0.8877 0.4505 0.045 Uiso 1 1 calc R
C12 C 0.2589(9) 1.0012(8) 0.3901(3) 0.037(2) Uani 1 1 d .
H12A H 0.1523 1.0458 0.3917 0.044 Uiso 1 1 calc R
H12B H 0.3342 1.0848 0.3817 0.044 Uiso 1 1 calc R
C13 C 0.2719(8) 0.9004(8) 0.3396(3) 0.0312(19) Uani 1 1 d .
H13A H 0.3755 0.8495 0.3396 0.037 Uiso 1 1 calc R
H13B H 0.1905 0.8218 0.3461 0.037 Uiso 1 1 calc R
C14 C 0.2528(9) 0.9865(8) 0.2804(3) 0.038(2) Uani 1 1 d .
H14A H 0.1568 1.0495 0.2825 0.045 Uiso 1 1 calc R
H14B H 0.3429 1.0551 0.2718 0.045 Uiso 1 1 calc R
C15 C 0.2421(8) 0.8896(8) 0.2307(3) 0.0333(19) Uani 1 1 d .
H15A H 0.1499 0.8234 0.2386 0.040 Uiso 1 1 calc R
H15B H 0.3365 0.8244 0.2293 0.040 Uiso 1 1 calc R
C16 C 0.2283(10) 0.9771(9) 0.1719(3) 0.045(2) Uani 1 1 d .
H16A H 0.3221 1.0413 0.1637 0.054 Uiso 1 1 calc R
H16B H 0.1357 1.0446 0.1738 0.054 Uiso 1 1 calc R
C17 C 0.2128(9) 0.8800(9) 0.1213(3) 0.052(2) Uani 1 1 d .
H17A H 0.3069 0.8170 0.1174 0.078 Uiso 1 1 calc R
H17B H 0.2012 0.9451 0.0852 0.078 Uiso 1 1 calc R
H17C H 0.1205 0.8156 0.1289 0.078 Uiso 1 1 calc R
C21 C -0.2734(8) 0.8167(8) 0.3772(3) 0.0328(19) Uani 1 1 d .
H21A H -0.3791 0.7740 0.3749 0.039 Uiso 1 1 calc R
H21B H -0.2867 0.9187 0.3903 0.039 Uiso 1 1 calc R
C22 C -0.1901(8) 0.8292(8) 0.3157(3) 0.0333(19) Uani 1 1 d .
H22A H -0.1078 0.9068 0.3143 0.040 Uiso 1 1 calc R
H22B H -0.1372 0.7321 0.3099 0.040 Uiso 1 1 calc R
C23 C -0.2949(9) 0.8683(9) 0.2657(3) 0.037(2) Uani 1 1 d .
H23A H -0.3853 0.7991 0.2699 0.044 Uiso 1 1 calc R
H23B H -0.3363 0.9717 0.2682 0.044 Uiso 1 1 calc R
C24 C -0.2153(9) 0.8595(9) 0.2063(3) 0.040(2) Uani 1 1 d .
H24A H -0.1606 0.7612 0.2060 0.048 Uiso 1 1 calc R
H24B H -0.1344 0.9388 0.2002 0.048 Uiso 1 1 calc R
C25 C -0.3218(9) 0.8771(10) 0.1555(3) 0.046(2) Uani 1 1 d .
H25A H -0.4048 0.8001 0.1621 0.055 Uiso 1 1 calc R
H25B H -0.3736 0.9771 0.1548 0.055 Uiso 1 1 calc R
C26 C -0.2402(9) 0.8628(10) 0.0970(3) 0.049(2) Uani 1 1 d .
H26A H -0.1854 0.7643 0.0979 0.059 Uiso 1 1 calc R
H26B H -0.1599 0.9422 0.0896 0.059 Uiso 1 1 calc R
C27 C -0.3505(11) 0.8753(11) 0.0468(3) 0.071(3) Uani 1 1 d .
H27A H -0.4259 0.7926 0.0522 0.107 Uiso 1 1 calc R
H27B H -0.2895 0.8697 0.0099 0.107 Uiso 1 1 calc R
H27C H -0.4070 0.9717 0.0459 0.107 Uiso 1 1 calc R
C31 C -0.1090(8) 0.2914(8) 0.3361(3) 0.034(2) Uani 1 1 d .
H31A H -0.0537 0.1936 0.3351 0.041 Uiso 1 1 calc R
H31B H -0.2227 0.2698 0.3396 0.041 Uiso 1 1 calc R
C32 C -0.0757(9) 0.3809(8) 0.2771(3) 0.038(2) Uani 1 1 d .
H32A H -0.1337 0.4776 0.2767 0.045 Uiso 1 1 calc R
H32B H 0.0376 0.4042 0.2729 0.045 Uiso 1 1 calc R
C33 C -0.1200(9) 0.3012(8) 0.2253(3) 0.039(2) Uani 1 1 d .
H33A H -0.0571 0.2074 0.2248 0.047 Uiso 1 1 calc R
H33B H -0.2315 0.2720 0.2312 0.047 Uiso 1 1 calc R
C34 C -0.0982(10) 0.3883(9) 0.1664(3) 0.047(2) Uani 1 1 d .
H34A H 0.0119 0.4220 0.1607 0.056 Uiso 1 1 calc R
H34B H -0.1659 0.4792 0.1655 0.056 Uiso 1 1 calc R
C35 C -0.1365(10) 0.2994(9) 0.1165(3) 0.049(2) Uani 1 1 d .
H35A H -0.2449 0.2614 0.1236 0.059 Uiso 1 1 calc R
H35B H -0.0655 0.2109 0.1167 0.059 Uiso 1 1 calc R
C36 C -0.1234(11) 0.3849(10) 0.0565(3) 0.056(3) Uani 1 1 d .
H36A H -0.1971 0.4714 0.0556 0.067 Uiso 1 1 calc R
H36B H -0.0160 0.4253 0.0496 0.067 Uiso 1 1 calc R
C37 C -0.1582(12) 0.2895(10) 0.0078(4) 0.071(3) Uani 1 1 d .
H37A H -0.0839 0.2050 0.0078 0.106 Uiso 1 1 calc R
H37B H -0.1479 0.3510 -0.0296 0.106 Uiso 1 1 calc R
H37C H -0.2653 0.2509 0.0139 0.106 Uiso 1 1 calc R

loop_
_atom_site_aniso_label
_atom_site_aniso_U_11
_atom_site_aniso_U_22
_atom_site_aniso_U_33
_atom_site_aniso_U_23
_atom_site_aniso_U_13
_atom_site_aniso_U_12
Si1 0.0306(13) 0.0364(14) 0.0236(13) -0.0051(11) -0.0042(10) 0.0034(11)
Si2 0.0357(14) 0.0384(14) 0.0214(13) -0.0047(11) -0.0060(10) 0.0042(11)
Si3 0.0330(13) 0.0356(14) 0.0225(13) -0.0045(11) -0.0069(10) 0.0037(11)
Si4 0.0352(14) 0.0318(13) 0.0237(13) -0.0058(11) -0.0079(10) 0.0031(11)
O1 0.030(3) 0.042(3) 0.027(3) -0.008(3) 0.001(2) 0.003(3)
O2 0.040(3) 0.037(3) 0.024(3) -0.002(2) -0.007(2) 0.001(3)
O3 0.035(3) 0.035(3) 0.021(3) -0.004(2) -0.009(2) 0.005(2)
O4 0.040(3) 0.039(3) 0.025(3) -0.008(2) -0.002(2) 0.001(3)
O5 0.029(3) 0.042(3) 0.025(3) -0.003(3) -0.004(2) 0.004(2)
O6 0.036(3) 0.033(3) 0.023(3) -0.006(2) -0.004(2) 0.002(2)
C1 0.028(4) 0.039(5) 0.037(5) -0.005(4) -0.008(4) 0.007(4)
C2 0.031(5) 0.038(5) 0.025(5) -0.005(4) 0.001(3) -0.005(4)
C3 0.038(5) 0.032(5) 0.031(5) 0.003(4) -0.002(4) 0.007(4)
C4 0.050(5) 0.036(5) 0.033(5) 0.000(4) -0.005(4) 0.001(4)
C5 0.058(6) 0.051(6) 0.030(5) -0.012(4) -0.015(4) 0.009(5)
C6 0.093(8) 0.066(7) 0.032(6) -0.001(5) -0.014(5) 0.006(6)
C7 0.092(7) 0.072(7) 0.031(5) -0.008(5) -0.012(5) 0.007(6)
C11 0.033(5) 0.051(5) 0.028(5) -0.002(4) -0.004(4) 0.008(4)
C12 0.047(5) 0.041(5) 0.023(4) -0.005(4) -0.004(4) -0.010(4)
C13 0.022(4) 0.036(5) 0.035(5) 0.000(4) -0.001(4) -0.005(4)
C14 0.042(5) 0.047(5) 0.025(5) -0.010(4) -0.010(4) 0.004(4)
C15 0.025(4) 0.041(5) 0.035(5) -0.006(4) -0.005(4) 0.007(4)
C16 0.055(6) 0.059(6) 0.021(5) -0.007(4) -0.008(4) 0.009(5)
C17 0.051(6) 0.069(6) 0.038(5) -0.011(5) -0.005(4) 0.003(5)
C21 0.042(5) 0.026(4) 0.032(5) -0.006(4) -0.011(4) 0.002(4)
C22 0.036(5) 0.037(5) 0.026(5) 0.006(4) -0.010(4) 0.001(4)
C23 0.044(5) 0.040(5) 0.026(5) -0.003(4) -0.007(4) 0.003(4)
C24 0.043(5) 0.050(5) 0.027(5) -0.006(4) -0.004(4) -0.003(4)
C25 0.050(5) 0.064(6) 0.024(5) -0.004(4) -0.008(4) -0.005(5)
C26 0.055(6) 0.063(6) 0.029(5) 0.002(5) -0.006(4) -0.005(5)
C27 0.083(7) 0.108(8) 0.024(5) -0.003(5) -0.020(5) -0.013(6)
C31 0.034(5) 0.037(5) 0.030(5) 0.002(4) -0.003(4) 0.005(4)
C32 0.041(5) 0.040(5) 0.032(5) -0.006(4) -0.002(4) -0.001(4)
C33 0.049(5) 0.042(5) 0.027(5) -0.008(4) -0.009(4) 0.011(4)
C34 0.061(6) 0.060(6) 0.020(5) -0.003(4) -0.004(4) -0.005(5)
C35 0.063(6) 0.063(6) 0.022(5) -0.006(5) -0.001(4) 0.002(5)
C36 0.082(7) 0.067(6) 0.020(5) -0.005(5) -0.005(4) -0.007(5)
C37 0.109(8) 0.077(7) 0.029(5) -0.015(5) -0.010(5) -0.012(6)

loop_
_atom_type_symbol
_atom_type_description
_atom_type_scat_dispersion_real
_atom_type_scat_dispersion_imag
_atom_type_scat_source
C C 0.0033 0.0016 'International Tables Vol C Tables 4.2.6.8 and 6.1.1.4'
H H 0.0000 0.0000 'International Tables Vol C Tables 4.2.6.8 and 6.1.1.4'
O O 0.0106 0.0060 'International Tables Vol C Tables 4.2.6.8 and 6.1.1.4'
Si Si 0.0817 0.0704 'International Tables Vol C Tables 4.2.6.8 and 6.1.1.4'

loop_
_geom_angle_atom_site_label_1
_geom_angle_atom_site_label_2
_geom_angle_atom_site_label_3
_geom_angle
_geom_angle_site_symmetry_1
_geom_angle_site_symmetry_3
O1 Si1 O4 108.0(2) . .
O1 Si1 O5 109.3(3) . .
O4 Si1 O5 109.6(3) . .
O1 Si1 C1 108.8(3) . .
O4 Si1 C1 112.1(3) . .
O5 Si1 C1 109.0(3) . .
O1 Si2 O2 108.4(3) . .
O1 Si2 O6 108.4(3) . .
O2 Si2 O6 108.1(3) . .
O1 Si2 C11 111.3(3) . .
O2 Si2 C11 110.0(3) . .
O6 Si2 C11 110.5(3) . .
O2 Si3 O3 108.9(2) . .
O2 Si3 O5 109.4(2) . 2_566
O3 Si3 O5 109.0(3) . 2_566
O2 Si3 C21 110.9(3) . .
O3 Si3 C21 107.6(3) . .
O5 Si3 C21 111.1(3) 2_566 .
O6 Si4 O3 109.2(3) 2_566 .
O6 Si4 O4 109.7(3) 2_566 .
O3 Si4 O4 109.1(3) . .
O6 Si4 C31 107.6(3) 2_566 .
O3 Si4 C31 110.7(3) . .
O4 Si4 C31 110.5(3) . .
Si2 O1 Si1 159.7(3) . .
Si2 O2 Si3 146.5(3) . .
Si4 O3 Si3 157.1(3) . .
Si1 O4 Si4 145.0(3) . .
Si1 O5 Si3 143.4(3) . 2_566
Si4 O6 Si2 144.8(3) 2_566 .
C2 C1 Si1 116.0(5) . .
C2 C1 H1A 108.3 . .
Si1 C1 H1A 108.3 . .
C2 C1 H1B 108.3 . .
Si1 C1 H1B 108.3 . .
H1A C1 H1B 107.4 . .
C3 C2 C1 114.7(6) . .
C3 C2 H2A 108.6 . .
C1 C2 H2A 108.6 . .
C3 C2 H2B 108.6 . .
C1 C2 H2B 108.6 . .
H2A C2 H2B 107.6 . .
C4 C3 C2 113.6(6) . .
C4 C3 H3A 108.9 . .
C2 C3 H3A 108.9 . .
C4 C3 H3B 108.9 . .
C2 C3 H3B 108.9 . .
H3A C3 H3B 107.7 . .
C3 C4 C5 115.2(6) . .
C3 C4 H4A 108.5 . .
C5 C4 H4A 108.5 . .
C3 C4 H4B 108.5 . .
C5 C4 H4B 108.5 . .
H4A C4 H4B 107.5 . .
C6 C5 C4 113.9(7) . .
C6 C5 H5A 108.8 . .
C4 C5 H5A 108.8 . .
C6 C5 H5B 108.8 . .
C4 C5 H5B 108.8 . .
H5A C5 H5B 107.7 . .
C5 C6 C7 113.7(7) . .
C5 C6 H6A 108.8 . .
C7 C6 H6A 108.8 . .
C5 C6 H6B 108.8 . .
C7 C6 H6B 108.8 . .
H6A C6 H6B 107.7 . .
C6 C7 H7A 109.5 . .
C6 C7 H7B 109.5 . .
H7A C7 H7B 109.5 . .
C6 C7 H7C 109.5 . .
H7A C7 H7C 109.5 . .
H7B C7 H7C 109.5 . .
C12 C11 Si2 114.9(5) . .
C12 C11 H11A 108.5 . .
Si2 C11 H11A 108.5 . .
C12 C11 H11B 108.5 . .
Si2 C11 H11B 108.5 . .
H11A C11 H11B 107.5 . .
C13 C12 C11 114.9(6) . .
C13 C12 H12A 108.5 . .
C11 C12 H12A 108.5 . .
C13 C12 H12B 108.5 . .
C11 C12 H12B 108.5 . .
H12A C12 H12B 107.5 . .
C14 C13 C12 113.3(6) . .
C14 C13 H13A 108.9 . .
C12 C13 H13A 108.9 . .
C14 C13 H13B 108.9 . .
C12 C13 H13B 108.9 . .
H13A C13 H13B 107.7 . .
C15 C14 C13 114.9(6) . .
C15 C14 H14A 108.5 . .
C13 C14 H14A 108.5 . .
C15 C14 H14B 108.5 . .
C13 C14 H14B 108.5 . .
H14A C14 H14B 107.5 . .
C14 C15 C16 114.2(6) . .
C14 C15 H15A 108.7 . .
C16 C15 H15A 108.7 . .
C14 C15 H15B 108.7 . .
C16 C15 H15B 108.7 . .
H15A C15 H15B 107.6 . .
C15 C16 C17 114.7(7) . .
C15 C16 H16A 108.6 . .
C17 C16 H16A 108.6 . .
C15 C16 H16B 108.6 . .
C17 C16 H16B 108.6 . .
H16A C16 H16B 107.6 . .
C16 C17 H17A 109.5 . .
C16 C17 H17B 109.5 . .
H17A C17 H17B 109.5 . .
C16 C17 H17C 109.5 . .
H17A C17 H17C 109.5 . .
H17B C17 H17C 109.5 . .
C22 C21 Si3 112.9(5) . .
C22 C21 H21A 109.0 . .
Si3 C21 H21A 109.0 . .
C22 C21 H21B 109.0 . .
Si3 C21 H21B 109.0 . .
H21A C21 H21B 107.8 . .
C23 C22 C21 115.5(6) . .
C23 C22 H22A 108.4 . .
C21 C22 H22A 108.4 . .
C23 C22 H22B 108.4 . .
C21 C22 H22B 108.4 . .
H22A C22 H22B 107.5 . .
C24 C23 C22 114.3(6) . .
C24 C23 H23A 108.7 . .
C22 C23 H23A 108.7 . .
C24 C23 H23B 108.7 . .
C22 C23 H23B 108.7 . .
H23A C23 H23B 107.6 . .
C23 C24 C25 115.7(6) . .
C23 C24 H24A 108.4 . .
C25 C24 H24A 108.4 . .
C23 C24 H24B 108.4 . .
C25 C24 H24B 108.4 . .
H24A C24 H24B 107.4 . .
C26 C25 C24 114.6(7) . .
C26 C25 H25A 108.6 . .
C24 C25 H25A 108.6 . .
C26 C25 H25B 108.6 . .
C24 C25 H25B 108.6 . .
H25A C25 H25B 107.6 . .
C25 C26 C27 113.7(7) . .
C25 C26 H26A 108.8 . .
C27 C26 H26A 108.8 . .
C25 C26 H26B 108.8 . .
C27 C26 H26B 108.8 . .
H26A C26 H26B 107.7 . .
C26 C27 H27A 109.5 . .
C26 C27 H27B 109.5 . .
H27A C27 H27B 109.5 . .
C26 C27 H27C 109.5 . .
H27A C27 H27C 109.5 . .
H27B C27 H27C 109.5 . .
C32 C31 Si4 119.9(5) . .
C32 C31 H31A 107.3 . .
Si4 C31 H31A 107.3 . .
C32 C31 H31B 107.3 . .
Si4 C31 H31B 107.3 . .
H31A C31 H31B 106.9 . .
C33 C32 C31 114.5(6) . .
C33 C32 H32A 108.6 . .
C31 C32 H32A 108.6 . .
C33 C32 H32B 108.6 . .
C31 C32 H32B 108.6 . .
H32A C32 H32B 107.6 . .
C34 C33 C32 116.6(7) . .
C34 C33 H33A 108.2 . .
C32 C33 H33A 108.2 . .
C34 C33 H33B 108.2 . .
C32 C33 H33B 108.2 . .
H33A C33 H33B 107.3 . .
C33 C34 C35 113.7(7) . .
C33 C34 H34A 108.8 . .
C35 C34 H34A 108.8 . .
C33 C34 H34B 108.8 . .
C35 C34 H34B 108.8 . .
H34A C34 H34B 107.7 . .
C34 C35 C36 115.5(7) . .
C34 C35 H35A 108.4 . .
C36 C35 H35A 108.4 . .
C34 C35 H35B 108.4 . .
C36 C35 H35B 108.4 . .
H35A C35 H35B 107.5 . .
C37 C36 C35 113.5(7) . .
C37 C36 H36A 108.9 . .
C35 C36 H36A 108.9 . .
C37 C36 H36B 108.9 . .
C35 C36 H36B 108.9 . .
H36A C36 H36B 107.7 . .
C36 C37 H37A 109.5 . .
C36 C37 H37B 109.5 . .
H37A C37 H37B 109.5 . .
C36 C37 H37C 109.5 . .
H37A C37 H37C 109.5 . .
H37B C37 H37C 109.5 . .

loop_
_geom_bond_atom_site_label_1
_geom_bond_atom_site_label_2
_geom_bond_distance
_geom_bond_site_symmetry_2
Si1 O1 1.617(5) .
Si1 O4 1.623(5) .
Si1 O5 1.626(5) .
Si1 C1 1.827(7) .
Si2 O1 1.613(5) .
Si2 O2 1.617(5) .
Si2 O6 1.630(5) .
Si2 C11 1.835(8) .
Si3 O2 1.627(5) .
Si3 O3 1.627(5) .
Si3 O5 1.628(5) 2_566
Si3 C21 1.829(7) .
Si4 O6 1.617(5) 2_566
Si4 O3 1.619(5) .
Si4 O4 1.632(5) .
Si4 C31 1.825(7) .
O5 Si3 1.628(5) 2_566
O6 Si4 1.617(5) 2_566
C1 C2 1.544(9) .
C1 H1A 0.990 .
C1 H1B 0.990 .
C2 C3 1.523(9) .
C2 H2A 0.990 .
C2 H2B 0.990 .
C3 C4 1.504(9) .
C3 H3A 0.990 .
C3 H3B 0.990 .
C4 C5 1.519(9) .
C4 H4A 0.990 .
C4 H4B 0.990 .
C5 C6 1.513(10) .
C5 H5A 0.990 .
C5 H5B 0.990 .
C6 C7 1.526(11) .
C6 H6A 0.990 .
C6 H6B 0.990 .
C7 H7A 0.980 .
C7 H7B 0.980 .
C7 H7C 0.980 .
C11 C12 1.544(9) .
C11 H11A 0.990 .
C11 H11B 0.990 .
C12 C13 1.538(9) .
C12 H12A 0.990 .
C12 H12B 0.990 .
C13 C14 1.520(9) .
C13 H13A 0.990 .
C13 H13B 0.990 .
C14 C15 1.509(9) .
C14 H14A 0.990 .
C14 H14B 0.990 .
C15 C16 1.512(9) .
C15 H15A 0.990 .
C15 H15B 0.990 .
C16 C17 1.533(10) .
C16 H16A 0.990 .
C16 H16B 0.990 .
C17 H17A 0.980 .
C17 H17B 0.980 .
C17 H17C 0.980 .
C21 C22 1.552(9) .
C21 H21A 0.990 .
C21 H21B 0.990 .
C22 C23 1.510(9) .
C22 H22A 0.990 .
C22 H22B 0.990 .
C23 C24 1.509(9) .
C23 H23A 0.990 .
C23 H23B 0.990 .
C24 C25 1.517(9) .
C24 H24A 0.990 .
C24 H24B 0.990 .
C25 C26 1.506(10) .
C25 H25A 0.990 .
C25 H25B 0.990 .
C26 C27 1.526(10) .
C26 H26A 0.990 .
C26 H26B 0.990 .
C27 H27A 0.980 .
C27 H27B 0.980 .
C27 H27C 0.980 .
C31 C32 1.528(9) .
C31 H31A 0.990 .
C31 H31B 0.990 .
C32 C33 1.516(9) .
C32 H32A 0.990 .
C32 H32B 0.990 .
C33 C34 1.507(10) .
C33 H33A 0.990 .
C33 H33B 0.990 .
C34 C35 1.510(10) .
C34 H34A 0.990 .
C34 H34B 0.990 .
C35 C36 1.518(10) .
C35 H35A 0.990 .
C35 H35B 0.990 .
C36 C37 1.517(10) .
C36 H36A 0.990 .
C36 H36B 0.990 .
C37 H37A 0.980 .
C37 H37B 0.980 .
C37 H37C 0.980 .
